data_4301143
loop_
_publ_author_name
'Anthony Haynes'
'Anthony J. H. M. Meijer'
'James R. Lyons'
'Harry Adams'

_publ_section_title
;
Identification of the Reactive cis,mer Isomer of [Ir(CO)2I3Me]-: Relation
to the Mechanism of Iridium-Catalyzed Methanol Carbonylation
;
_journal_name_full 'Inorganic Chemistry'
_journal_page_first 28
_journal_page_last 35
_journal_paper_doi 10.1021/ic8017858
_journal_volume 48
_journal_year 2009
_chemical_formula_sum 'C28 H23 As I3 Ir O3'
_chemical_formula_weight 1055.28
_chemical_name_systematic
; 
 ? 
;
_space_group_IT_number 14
_symmetry_cell_setting monoclinic
_symmetry_space_group_name_Hall '-P 2ybc'
_symmetry_space_group_name_H-M 'P 1 21/c 1'
_atom_sites_solution_hydrogens geom
_atom_sites_solution_primary direct
_atom_sites_solution_secondary difmap
_audit_creation_method SHELXL-97
_cell_angle_alpha 90.00
_cell_angle_beta 95.222(2)
_cell_angle_gamma 90.00
_cell_formula_units_Z 4
_cell_length_a 13.1653(11)
_cell_length_b 8.7612(7)
_cell_length_c 27.114(2)
_cell_measurement_reflns_used 8428
_cell_measurement_temperature 150(2)
_cell_measurement_theta_max 54.917
_cell_measurement_theta_min 4.523
_cell_volume 3114.5(4)
_computing_cell_refinement 'Bruker SMART'
_computing_data_collection 'Bruker SMART'
_computing_data_reduction 'Bruker SHELXTL'
_computing_molecular_graphics 'Bruker SHELXTL'
_computing_publication_material 'Bruker SHELXTL'
_computing_structure_refinement 'SHELXL-97 (Sheldrick, 1997)'
_computing_structure_solution 'SHELXS-97 (Sheldrick, 1990)'
_diffrn_ambient_temperature 150(2)
_diffrn_detector_area_resol_mean 100
_diffrn_measured_fraction_theta_full 0.982
_diffrn_measured_fraction_theta_max 0.982
_diffrn_measurement_device_type 'Bruker SMART1000'
_diffrn_measurement_method '\w scans'
_diffrn_radiation_monochromator graphite
_diffrn_radiation_source 'fine-focus sealed tube'
_diffrn_radiation_type MoK\a
_diffrn_radiation_wavelength 0.71073
_diffrn_reflns_av_R_equivalents 0.0550
_diffrn_reflns_av_sigmaI/netI 0.0493
_diffrn_reflns_limit_h_max 16
_diffrn_reflns_limit_h_min -17
_diffrn_reflns_limit_k_max 11
_diffrn_reflns_limit_k_min -11
_diffrn_reflns_limit_l_max 35
_diffrn_reflns_limit_l_min -34
_diffrn_reflns_number 31655
_diffrn_reflns_theta_full 27.58
_diffrn_reflns_theta_max 27.58
_diffrn_reflns_theta_min 1.51
_diffrn_standards_decay_% 0
_diffrn_standards_number 0
_exptl_absorpt_coefficient_mu 8.341
_exptl_absorpt_correction_T_max 0.368
_exptl_absorpt_correction_T_min 0.053
_exptl_absorpt_correction_type multi-scan
_exptl_absorpt_process_details SADABS
_exptl_crystal_colour orange
_exptl_crystal_density_diffrn 2.251
_exptl_crystal_density_method 'not measured'
_exptl_crystal_description plate
_exptl_crystal_F_000 1936
_exptl_crystal_size_max 0.41
_exptl_crystal_size_mid 0.12
_exptl_crystal_size_min 0.12
_refine_diff_density_max 2.446
_refine_diff_density_min -1.808
_refine_diff_density_rms 0.192
_refine_ls_extinction_method none
_refine_ls_goodness_of_fit_ref 1.021
_refine_ls_hydrogen_treatment constr
_refine_ls_matrix_type full
_refine_ls_number_parameters 325
_refine_ls_number_reflns 7093
_refine_ls_number_restraints 0
_refine_ls_restrained_S_all 1.021
_refine_ls_R_factor_all 0.0668
_refine_ls_R_factor_gt 0.0425
_refine_ls_shift/su_max 0.001
_refine_ls_shift/su_mean 0.000
_refine_ls_structure_factor_coef Fsqd
_refine_ls_weighting_details 'calc w=1/[\s^2^(Fo^2^)+(0.0545P)^2^+0.0000P] where P=(Fo^2^+2Fc^2^)/3'
_refine_ls_weighting_scheme calc
_refine_ls_wR_factor_gt 0.0938
_refine_ls_wR_factor_ref 0.1028
_reflns_number_gt 5282
_reflns_number_total 7093
_reflns_threshold_expression >2sigma(I)
_cod_data_source_file ic8017858_si_002_1.cif
_cod_data_source_block iah153m
_cod_depositor_comments
;
The following automatic conversions were performed:
'_symmetry_cell_setting' value 'Monoclinic' changed to 'monoclinic'
according to '/home/saulius/struct/CIF-dictionaries/cif_core.dic'
dictionary named 'cif_core.dic' version 2.4.1 from
2010-06-29.

'_exptl_absorpt_correction_type' value 'MULTI-SCAN' changed
to 'multi-scan' according to
'/home/saulius/struct/CIF-dictionaries/cif_core.dic' dictionary named
'cif_core.dic' version 2.4.1 from 2010-06-29.

Automatic conversion script
Id: cif_fix_enum 1527 2010-12-29 10:47:43Z saulius 
;
_cod_original_cell_volume 3114.4(4)
_cod_original_sg_symbol_H-M 'P 21/c'
_cod_database_code 4301143

loop_
_symmetry_equiv_pos_as_xyz
'x, y, z'
'-x, y+1/2, -z+1/2'
'-x, -y, -z'
'x, -y-1/2, z-1/2'

loop_
_atom_site_label
_atom_site_type_symbol
_atom_site_fract_x
_atom_site_fract_y
_atom_site_fract_z
_atom_site_U_iso_or_equiv
_atom_site_adp_type
_atom_site_occupancy
_atom_site_symmetry_multiplicity
_atom_site_calc_flag
_atom_site_refinement_flags
_atom_site_disorder_assembly
_atom_site_disorder_group
Ir1 Ir 0.78590(2) 0.19065(3) 0.132909(10) 0.02932(9) Uani 1 1 d . . .
I1 I 0.94791(3) 0.20053(5) 0.079240(18) 0.03616(13) Uani 1 1 d . . .
I2 I 0.65245(4) 0.24065(5) 0.046826(19) 0.03871(13) Uani 1 1 d . . .
I3 I 0.62952(4) 0.17075(5) 0.18950(2) 0.05279(17) Uani 1 1 d . . .
As1 As 0.28439(5) 0.97107(7) 0.11378(3) 0.02812(16) Uani 1 1 d . . .
O1 O 0.7820(4) 0.5333(5) 0.1492(2) 0.0499(14) Uani 1 1 d . . .
O2 O 0.7738(4) -0.1546(5) 0.1162(2) 0.0468(13) Uani 1 1 d . . .
O3 O 0.9043(4) 0.0202(6) 0.2081(2) 0.0562(15) Uani 1 1 d . . .
C1 C 0.7855(5) 0.4079(8) 0.1435(3) 0.0377(17) Uani 1 1 d . . .
C2 C 0.7786(5) -0.0272(7) 0.1220(3) 0.0310(15) Uani 1 1 d . . .
C3 C 0.8884(6) 0.1470(8) 0.1957(3) 0.0444(19) Uani 1 1 d . . .
C4 C 0.9428(9) 0.2825(11) 0.2187(4) 0.085(3) Uani 1 1 d . . .
H4A H 0.9883 0.2497 0.2473 0.127 Uiso 1 1 calc R . .
H4B H 0.8929 0.3555 0.2294 0.127 Uiso 1 1 calc R . .
H4C H 0.9830 0.3313 0.1943 0.127 Uiso 1 1 calc R . .
C5 C 0.3018(5) 1.0742(7) 0.1763(3) 0.0367(16) Uani 1 1 d . . .
C6 C 0.2408(7) 1.2014(9) 0.1833(3) 0.056(2) Uani 1 1 d . . .
H6A H 0.1903 1.2347 0.1584 0.067 Uiso 1 1 calc R . .
C7 C 0.2575(9) 1.2781(10) 0.2290(4) 0.068(3) Uani 1 1 d . . .
H7A H 0.2179 1.3655 0.2352 0.081 Uiso 1 1 calc R . .
C8 C 0.3300(9) 1.2280(10) 0.2644(4) 0.066(3) Uani 1 1 d . . .
H8A H 0.3413 1.2821 0.2948 0.079 Uiso 1 1 calc R . .
C9 C 0.3868(7) 1.1002(10) 0.2567(3) 0.060(2) Uani 1 1 d . . .
H9A H 0.4359 1.0650 0.2820 0.072 Uiso 1 1 calc R . .
C10 C 0.3730(6) 1.0226(8) 0.2122(3) 0.047(2) Uani 1 1 d . . .
H10A H 0.4125 0.9346 0.2066 0.056 Uiso 1 1 calc R . .
C11 C 0.4006(5) 0.8485(7) 0.1036(3) 0.0315(15) Uani 1 1 d . . .
C12 C 0.4081(6) 0.7029(7) 0.1239(3) 0.0359(16) Uani 1 1 d . . .
H12A H 0.3595 0.6672 0.1450 0.043 Uiso 1 1 calc R . .
C13 C 0.4891(6) 0.6106(8) 0.1125(3) 0.0442(19) Uani 1 1 d . . .
H13A H 0.4956 0.5103 0.1257 0.053 Uiso 1 1 calc R . .
C14 C 0.5601(6) 0.6644(8) 0.0821(3) 0.045(2) Uani 1 1 d . . .
H14A H 0.6155 0.6011 0.0749 0.055 Uiso 1 1 calc R . .
C15 C 0.5514(5) 0.8083(8) 0.0622(3) 0.0397(18) Uani 1 1 d . . .
H15A H 0.6000 0.8432 0.0409 0.048 Uiso 1 1 calc R . .
C16 C 0.4716(5) 0.9033(7) 0.0730(3) 0.0354(16) Uani 1 1 d . . .
H16A H 0.4657 1.0036 0.0597 0.042 Uiso 1 1 calc R . .
C17 C 0.2620(5) 1.1232(7) 0.0639(3) 0.0295(15) Uani 1 1 d . . .
C18 C 0.3226(5) 1.2538(7) 0.0664(3) 0.0359(16) Uani 1 1 d . . .
H18A H 0.3766 1.2637 0.0919 0.043 Uiso 1 1 calc R . .
C19 C 0.3045(6) 1.3693(8) 0.0319(3) 0.0412(18) Uani 1 1 d . . .
H19A H 0.3466 1.4574 0.0331 0.049 Uiso 1 1 calc R . .
C20 C 0.2241(6) 1.3543(8) -0.0041(3) 0.0403(18) Uani 1 1 d . . .
H20A H 0.2100 1.4344 -0.0273 0.048 Uiso 1 1 calc R . .
C21 C 0.1631(6) 1.2238(8) -0.0072(3) 0.0395(17) Uani 1 1 d . . .
H21A H 0.1083 1.2147 -0.0323 0.047 Uiso 1 1 calc R . .
C22 C 0.1834(5) 1.1077(7) 0.0270(3) 0.0355(17) Uani 1 1 d . . .
H22A H 0.1432 1.0175 0.0250 0.043 Uiso 1 1 calc R . .
C23 C 0.1706(5) 0.8339(7) 0.1110(3) 0.0298(15) Uani 1 1 d . . .
C24 C 0.1641(5) 0.7222(8) 0.0749(3) 0.0360(16) Uani 1 1 d . . .
H24A H 0.2137 0.7160 0.0516 0.043 Uiso 1 1 calc R . .
C25 C 0.0836(5) 0.6190(8) 0.0733(3) 0.0416(18) Uani 1 1 d . . .
H25A H 0.0773 0.5421 0.0485 0.050 Uiso 1 1 calc R . .
C26 C 0.0132(5) 0.6284(8) 0.1075(3) 0.0412(18) Uani 1 1 d . . .
H26A H -0.0404 0.5556 0.1069 0.049 Uiso 1 1 calc R . .
C27 C 0.0194(5) 0.7422(8) 0.1427(3) 0.0394(17) Uani 1 1 d . . .
H27A H -0.0312 0.7496 0.1654 0.047 Uiso 1 1 calc R . .
C28 C 0.0992(5) 0.8458(8) 0.1451(3) 0.0378(17) Uani 1 1 d . . .
H28A H 0.1046 0.9234 0.1697 0.045 Uiso 1 1 calc R . .

loop_
_atom_site_aniso_label
_atom_site_aniso_U_11
_atom_site_aniso_U_22
_atom_site_aniso_U_33
_atom_site_aniso_U_23
_atom_site_aniso_U_13
_atom_site_aniso_U_12
Ir1 0.03978(16) 0.02065(13) 0.02934(17) 0.00141(10) 0.01294(12) 0.00033(10)
I1 0.0389(3) 0.0329(2) 0.0387(3) -0.00255(19) 0.0150(2) -0.00438(18)
I2 0.0431(3) 0.0297(2) 0.0434(3) 0.0077(2) 0.0039(2) -0.00047(19)
I3 0.0674(4) 0.0365(3) 0.0608(4) 0.0051(2) 0.0408(3) 0.0024(2)
As1 0.0346(4) 0.0223(3) 0.0282(4) -0.0021(3) 0.0068(3) -0.0013(3)
O1 0.058(3) 0.029(3) 0.067(4) -0.008(3) 0.026(3) -0.003(2)
O2 0.054(3) 0.026(2) 0.062(4) 0.001(2) 0.012(3) 0.000(2)
O3 0.073(4) 0.051(3) 0.045(4) 0.016(3) 0.007(3) 0.012(3)
C1 0.046(4) 0.034(4) 0.035(4) 0.007(3) 0.015(3) -0.003(3)
C2 0.032(4) 0.027(3) 0.034(4) 0.006(3) 0.005(3) -0.004(3)
C3 0.051(5) 0.028(3) 0.057(6) 0.004(3) 0.024(4) 0.006(3)
C4 0.132(10) 0.066(6) 0.054(7) -0.005(5) -0.007(7) -0.017(6)
C5 0.050(4) 0.032(3) 0.030(4) -0.006(3) 0.014(3) -0.007(3)
C6 0.067(6) 0.049(5) 0.053(6) -0.007(4) 0.012(5) 0.012(4)
C7 0.096(8) 0.049(5) 0.060(7) -0.024(5) 0.020(6) 0.003(5)
C8 0.109(8) 0.052(5) 0.040(6) -0.019(4) 0.018(6) -0.019(5)
C9 0.087(7) 0.060(5) 0.034(5) -0.001(4) 0.008(5) -0.020(5)
C10 0.076(6) 0.039(4) 0.027(4) -0.008(3) 0.009(4) -0.007(4)
C11 0.033(4) 0.028(3) 0.033(4) -0.007(3) 0.001(3) 0.001(3)
C12 0.044(4) 0.029(3) 0.033(4) 0.004(3) -0.003(3) -0.007(3)
C13 0.048(5) 0.033(4) 0.049(5) -0.006(3) -0.010(4) 0.005(3)
C14 0.035(4) 0.043(4) 0.056(6) -0.008(4) -0.003(4) 0.011(3)
C15 0.032(4) 0.044(4) 0.043(5) -0.002(3) 0.004(3) 0.005(3)
C16 0.040(4) 0.032(3) 0.034(4) 0.002(3) 0.006(3) 0.000(3)
C17 0.029(3) 0.030(3) 0.031(4) -0.002(3) 0.008(3) -0.003(3)
C18 0.046(4) 0.027(3) 0.035(4) -0.003(3) 0.000(3) -0.001(3)
C19 0.055(5) 0.029(3) 0.041(5) 0.003(3) 0.009(4) 0.001(3)
C20 0.049(5) 0.039(4) 0.034(5) 0.012(3) 0.013(4) 0.012(3)
C21 0.043(4) 0.045(4) 0.032(4) 0.005(3) 0.010(3) 0.006(3)
C22 0.028(4) 0.033(3) 0.048(5) 0.003(3) 0.017(3) 0.003(3)
C23 0.033(4) 0.025(3) 0.032(4) 0.000(3) 0.005(3) 0.000(3)
C24 0.033(4) 0.041(4) 0.036(4) -0.003(3) 0.012(3) -0.002(3)
C25 0.035(4) 0.041(4) 0.050(5) -0.009(3) 0.010(4) -0.005(3)
C26 0.034(4) 0.043(4) 0.047(5) 0.001(4) 0.003(4) -0.006(3)
C27 0.036(4) 0.044(4) 0.040(5) 0.001(3) 0.014(3) 0.001(3)
C28 0.045(4) 0.032(3) 0.038(5) -0.003(3) 0.007(4) 0.000(3)

loop_
_atom_type_symbol
_atom_type_description
_atom_type_scat_dispersion_real
_atom_type_scat_dispersion_imag
_atom_type_scat_source
C C 0.0033 0.0016 'International Tables Vol C Tables 4.2.6.8 and 6.1.1.4'
H H 0.0000 0.0000 'International Tables Vol C Tables 4.2.6.8 and 6.1.1.4'
O O 0.0106 0.0060 'International Tables Vol C Tables 4.2.6.8 and 6.1.1.4'
As As 0.0499 2.0058 'International Tables Vol C Tables 4.2.6.8 and 6.1.1.4'
I I -0.4742 1.8119 'International Tables Vol C Tables 4.2.6.8 and 6.1.1.4'
Ir Ir -1.4442 7.9887 'International Tables Vol C Tables 4.2.6.8 and 6.1.1.4'

loop_
_geom_angle_atom_site_label_1
_geom_angle_atom_site_label_2
_geom_angle_atom_site_label_3
_geom_angle
_geom_angle_site_symmetry_1
_geom_angle_site_symmetry_3
_geom_angle_publ_flag
C1 Ir1 C2 177.0(3) . . ?
C1 Ir1 C3 94.0(3) . . ?
C2 Ir1 C3 87.9(3) . . ?
C1 Ir1 I3 88.08(19) . . ?
C2 Ir1 I3 89.63(18) . . ?
C3 Ir1 I3 89.68(19) . . ?
C1 Ir1 I1 93.54(19) . . ?
C2 Ir1 I1 88.83(18) . . ?
C3 Ir1 I1 87.82(19) . . ?
I3 Ir1 I1 177.108(19) . . ?
C1 Ir1 I2 87.7(2) . . ?
C2 Ir1 I2 90.5(2) . . ?
C3 Ir1 I2 177.82(19) . . ?
I3 Ir1 I2 91.76(2) . . ?
I1 Ir1 I2 90.698(17) . . ?
C17 As1 C11 111.4(3) . . ?
C17 As1 C23 110.0(3) . . ?
C11 As1 C23 106.0(3) . . ?
C17 As1 C5 107.3(3) . . ?
C11 As1 C5 111.1(3) . . ?
C23 As1 C5 111.1(3) . . ?
O1 C1 Ir1 177.7(7) . . ?
O2 C2 Ir1 179.1(6) . . ?
O3 C3 C4 124.5(9) . . ?
O3 C3 Ir1 119.2(6) . . ?
C4 C3 Ir1 116.1(6) . . ?
C3 C4 H4A 109.5 . . ?
C3 C4 H4B 109.5 . . ?
H4A C4 H4B 109.5 . . ?
C3 C4 H4C 109.5 . . ?
H4A C4 H4C 109.5 . . ?
H4B C4 H4C 109.5 . . ?
C10 C5 C6 122.2(7) . . ?
C10 C5 As1 119.6(5) . . ?
C6 C5 As1 118.2(6) . . ?
C5 C6 C7 117.0(9) . . ?
C5 C6 H6A 121.5 . . ?
C7 C6 H6A 121.5 . . ?
C8 C7 C6 120.6(9) . . ?
C8 C7 H7A 119.7 . . ?
C6 C7 H7A 119.7 . . ?
C7 C8 C9 120.8(8) . . ?
C7 C8 H8A 119.6 . . ?
C9 C8 H8A 119.6 . . ?
C8 C9 C10 120.2(9) . . ?
C8 C9 H9A 119.9 . . ?
C10 C9 H9A 119.9 . . ?
C5 C10 C9 119.2(8) . . ?
C5 C10 H10A 120.4 . . ?
C9 C10 H10A 120.4 . . ?
C16 C11 C12 121.7(6) . . ?
C16 C11 As1 118.9(5) . . ?
C12 C11 As1 119.2(5) . . ?
C11 C12 C13 118.2(7) . . ?
C11 C12 H12A 120.9 . . ?
C13 C12 H12A 120.9 . . ?
C14 C13 C12 120.4(7) . . ?
C14 C13 H13A 119.8 . . ?
C12 C13 H13A 119.8 . . ?
C15 C14 C13 120.7(7) . . ?
C15 C14 H14A 119.6 . . ?
C13 C14 H14A 119.6 . . ?
C14 C15 C16 120.2(7) . . ?
C14 C15 H15A 119.9 . . ?
C16 C15 H15A 119.9 . . ?
C11 C16 C15 118.7(6) . . ?
C11 C16 H16A 120.6 . . ?
C15 C16 H16A 120.6 . . ?
C22 C17 C18 120.3(6) . . ?
C22 C17 As1 120.3(5) . . ?
C18 C17 As1 119.4(5) . . ?
C19 C18 C17 120.4(7) . . ?
C19 C18 H18A 119.8 . . ?
C17 C18 H18A 119.8 . . ?
C20 C19 C18 118.9(7) . . ?
C20 C19 H19A 120.6 . . ?
C18 C19 H19A 120.6 . . ?
C19 C20 C21 121.4(7) . . ?
C19 C20 H20A 119.3 . . ?
C21 C20 H20A 119.3 . . ?
C22 C21 C20 119.1(7) . . ?
C22 C21 H21A 120.5 . . ?
C20 C21 H21A 120.5 . . ?
C17 C22 C21 120.0(6) . . ?
C17 C22 H22A 120.0 . . ?
C21 C22 H22A 120.0 . . ?
C28 C23 C24 121.8(6) . . ?
C28 C23 As1 120.2(5) . . ?
C24 C23 As1 118.0(5) . . ?
C23 C24 C25 118.7(6) . . ?
C23 C24 H24A 120.7 . . ?
C25 C24 H24A 120.7 . . ?
C26 C25 C24 120.0(7) . . ?
C26 C25 H25A 120.0 . . ?
C24 C25 H25A 120.0 . . ?
C25 C26 C27 120.7(7) . . ?
C25 C26 H26A 119.6 . . ?
C27 C26 H26A 119.6 . . ?
C26 C27 C28 120.3(6) . . ?
C26 C27 H27A 119.9 . . ?
C28 C27 H27A 119.9 . . ?
C23 C28 C27 118.5(6) . . ?
C23 C28 H28A 120.7 . . ?
C27 C28 H28A 120.7 . . ?

loop_
_geom_bond_atom_site_label_1
_geom_bond_atom_site_label_2
_geom_bond_distance
_geom_bond_site_symmetry_2
_geom_bond_publ_flag
Ir1 C1 1.925(7) . ?
Ir1 C2 1.932(6) . ?
Ir1 C3 2.108(9) . ?
Ir1 I3 2.6830(5) . ?
Ir1 I1 2.6907(5) . ?
Ir1 I2 2.8248(6) . ?
As1 C17 1.902(7) . ?
As1 C11 1.909(6) . ?
As1 C23 1.916(6) . ?
As1 C5 1.917(7) . ?
O1 C1 1.111(8) . ?
O2 C2 1.128(7) . ?
O3 C3 1.174(8) . ?
C3 C4 1.494(11) . ?
C4 H4A 0.9800 . ?
C4 H4B 0.9800 . ?
C4 H4C 0.9800 . ?
C5 C10 1.364(11) . ?
C5 C6 1.397(10) . ?
C6 C7 1.409(12) . ?
C6 H6A 0.9500 . ?
C7 C8 1.362(14) . ?
C7 H7A 0.9500 . ?
C8 C9 1.374(12) . ?
C8 H8A 0.9500 . ?
C9 C10 1.383(10) . ?
C9 H9A 0.9500 . ?
C10 H10A 0.9500 . ?
C11 C16 1.390(9) . ?
C11 C12 1.390(9) . ?
C12 C13 1.395(10) . ?
C12 H12A 0.9500 . ?
C13 C14 1.385(11) . ?
C13 H13A 0.9500 . ?
C14 C15 1.372(10) . ?
C14 H14A 0.9500 . ?
C15 C16 1.393(9) . ?
C15 H15A 0.9500 . ?
C16 H16A 0.9500 . ?
C17 C22 1.379(10) . ?
C17 C18 1.393(9) . ?
C18 C19 1.382(9) . ?
C18 H18A 0.9500 . ?
C19 C20 1.380(11) . ?
C19 H19A 0.9500 . ?
C20 C21 1.395(10) . ?
C20 H20A 0.9500 . ?
C21 C22 1.385(10) . ?
C21 H21A 0.9500 . ?
C22 H22A 0.9500 . ?
C23 C28 1.382(9) . ?
C23 C24 1.383(9) . ?
C24 C25 1.391(9) . ?
C24 H24A 0.9500 . ?
C25 C26 1.372(10) . ?
C25 H25A 0.9500 . ?
C26 C27 1.378(10) . ?
C26 H26A 0.9500 . ?
C27 C28 1.385(9) . ?
C27 H27A 0.9500 . ?
C28 H28A 0.9500 . ?
